data_2015544
loop_
_publ_author_name
'Vratislav Langer'
'Eva Scholtzov\'a'
'Pavel Mach'
'Tom\'a\<s Sol\<can'
'\<Lubom\'ir Smr\<cok'

_publ_section_title
;
 2-Anilinomethylene-3-oxobutanenitrile: an X-ray and density functional
 theory study
;
_journal_coeditor_code DN3022
_journal_issue 9
_journal_name_full 'Acta Crystallographica Section C'
_journal_page_first o544
_journal_page_last o546
_journal_paper_doi 10.1107/S0108270106025571
_journal_volume 62
_journal_year 2006
_chemical_formula_iupac 'C11 H10 N2 O'
_chemical_formula_moiety 'C11 H10 N2 O'
_chemical_formula_sum 'C11 H10 N2 O'
_chemical_formula_weight 186.21
_chemical_name_systematic
;
2-Anilinomethylene-3-oxobutanenitrile
;
_space_group_IT_number 14
_symmetry_cell_setting monoclinic
_symmetry_space_group_name_Hall '-P 2yn'
_symmetry_space_group_name_H-M 'P 1 21/n 1'
_atom_sites_solution_hydrogens geom
_atom_sites_solution_primary direct
_atom_sites_solution_secondary difmap
_audit_creation_method SHELXL97
_cell_angle_alpha 90.00
_cell_angle_beta 108.0270(10)
_cell_angle_gamma 90.00
_cell_formula_units_Z 4
_cell_length_a 13.3968(5)
_cell_length_b 5.0656(2)
_cell_length_c 14.3402(5)
_cell_measurement_reflns_used 3832
_cell_measurement_temperature 173(2)
_cell_measurement_theta_max 28.32
_cell_measurement_theta_min 2.50
_cell_volume 925.39(6)
_computing_cell_refinement 'SAINT (Siemens, 1995)'
_computing_data_collection 'SMART (Siemens, 1995)'
_computing_data_reduction 'SAINT and SADABS (Sheldrick, 2002)'
_computing_molecular_graphics 'DIAMOND (Brandenburg, 2000)'
_computing_publication_material 'PLATON (Spek, 2003)'
_computing_structure_refinement SHELXTL
_computing_structure_solution 'SHELXTL (Bruker, 2001)'
_diffrn_ambient_temperature 173(2)
_diffrn_measured_fraction_theta_full 0.998
_diffrn_measured_fraction_theta_max 0.998
_diffrn_measurement_device_type 'Siemens SMART CCD area-detector'
_diffrn_measurement_method \w
_diffrn_radiation_monochromator graphite
_diffrn_radiation_source 'fine-focus sealed tube'
_diffrn_radiation_type MoK\a
_diffrn_radiation_wavelength 0.71073
_diffrn_reflns_av_R_equivalents 0.0580
_diffrn_reflns_av_sigmaI/netI 0.0454
_diffrn_reflns_limit_h_max 17
_diffrn_reflns_limit_h_min -17
_diffrn_reflns_limit_k_max 6
_diffrn_reflns_limit_k_min -6
_diffrn_reflns_limit_l_max 19
_diffrn_reflns_limit_l_min -19
_diffrn_reflns_number 11777
_diffrn_reflns_theta_full 28.32
_diffrn_reflns_theta_max 28.32
_diffrn_reflns_theta_min 2.50
_diffrn_standards_decay_% 0
_diffrn_standards_number 0
_exptl_absorpt_coefficient_mu 0.088
_exptl_absorpt_correction_T_max 0.9982
_exptl_absorpt_correction_T_min 0.9808
_exptl_absorpt_correction_type multi-scan
_exptl_absorpt_process_details '(SADABS; Sheldrick, 2002)'
_exptl_crystal_colour colourless
_exptl_crystal_density_diffrn 1.337
_exptl_crystal_density_method 'not measured'
_exptl_crystal_description plate
_exptl_crystal_F_000 392
_exptl_crystal_size_max 0.22
_exptl_crystal_size_mid 0.14
_exptl_crystal_size_min 0.02
_refine_diff_density_max 0.229
_refine_diff_density_min -0.196
_refine_ls_extinction_method none
_refine_ls_goodness_of_fit_ref 1.011
_refine_ls_hydrogen_treatment constr
_refine_ls_matrix_type full
_refine_ls_number_parameters 138
_refine_ls_number_reflns 2298
_refine_ls_number_restraints 0
_refine_ls_restrained_S_all 1.011
_refine_ls_R_factor_all 0.0901
_refine_ls_R_factor_gt 0.0492
_refine_ls_shift/su_max 0.000
_refine_ls_shift/su_mean 0.000
_refine_ls_structure_factor_coef Fsqd
_refine_ls_weighting_details 'calc w = 1/[\s^2^(Fo^2^)+(0.0469P)^2^+0.4176P] where P=(Fo^2^+2Fc^2^)/3'
_refine_ls_weighting_scheme calc
_refine_ls_wR_factor_gt 0.1055
_refine_ls_wR_factor_ref 0.1243
_reflns_number_gt 1514
_reflns_number_total 2298
_reflns_threshold_expression I>2\s(I)
_cod_data_source_file dn3022.cif
_cod_data_source_block I
_cod_depositor_comments
;
The following automatic conversions were performed:
'_symmetry_cell_setting' value 'Monoclinic' changed to 'monoclinic'
according to '/home/saulius/struct/CIF-dictionaries/cif_core.dic'
dictionary named 'cif_core.dic' version 2.4.1 from 2010-06-29.

Automatic conversion script
Id: cif_fix_enum 1527 2010-12-29 10:47:43Z saulius 

The following automatic conversions were performed:

'_symmetry_cell_setting' value 'Monoclinic' changed to 'monoclinic'
according to /home/saulius/struct/CIF-dictionaries/cif_core.dic
dictionary named 'cif_core.dic' version 2.4.1 from 2010-06-29.

Automatic conversion script
Id: cif_fix_values 1715 2011-07-08 13:25:40Z adriana 
;
_cod_original_sg_symbol_H-M 'P 21/n'
_cod_database_code 2015544
_cod_database_fobs_code 2015544

loop_
_symmetry_equiv_pos_as_xyz
'x, y, z'
'-x+1/2, y+1/2, -z+1/2'
'-x, -y, -z'
'x-1/2, -y-1/2, z-1/2'

loop_
_atom_site_type_symbol
_atom_site_label
_atom_site_fract_x
_atom_site_fract_y
_atom_site_fract_z
_atom_site_U_iso_or_equiv
_atom_site_adp_type
_atom_site_calc_flag
_atom_site_refinement_flags
_atom_site_occupancy
O O1 0.67933(10) 0.2241(2) 0.24657(9) 0.0322(3) Uani d . 1
N N1 0.46017(13) 0.7039(3) 0.38484(12) 0.0370(4) Uani d . 1
N N2 0.70389(11) 0.0019(3) 0.42341(10) 0.0246(3) Uani d . 1
H H2 0.7225 -0.0052 0.3698 0.039(6) Uiso calc R 1
C C1 0.51670(14) 0.5495(4) 0.37132(12) 0.0266(4) Uani d . 1
C C2 0.58884(13) 0.3636(3) 0.35315(12) 0.0236(4) Uani d . 1
C C3 0.61516(13) 0.3801(3) 0.26250(12) 0.0244(4) Uani d . 1
C C4 0.56435(15) 0.5905(4) 0.18958(13) 0.0300(4) Uani d . 1
H H4A 0.5963 0.7618 0.2131 0.057(7) Uiso calc R 1
H H4B 0.4891 0.5971 0.1817 0.056(7) Uiso calc R 1
H H4C 0.5745 0.5499 0.1263 0.072(8) Uiso calc R 1
C C5 0.63359(13) 0.1822(3) 0.42662(12) 0.0257(4) Uani d . 1
H H5 0.6120 0.1877 0.4838 0.026(5) Uiso calc R 1
C C1' 0.75197(13) -0.1813(3) 0.49913(12) 0.0237(4) Uani d . 1
C C2' 0.82515(13) -0.3544(3) 0.48329(12) 0.0266(4) Uani d . 1
H H2' 0.8423 -0.3467 0.4238 0.032(5) Uiso calc R 1
C C3' 0.87319(14) -0.5385(4) 0.55440(13) 0.0295(4) Uani d . 1
H H3' 0.9233 -0.6574 0.5434 0.034(5) Uiso calc R 1
C C4' 0.84890(14) -0.5509(4) 0.64126(13) 0.0300(4) Uani d . 1
H H4' 0.8823 -0.6769 0.6900 0.038(6) Uiso calc R 1
C C5' 0.77585(15) -0.3789(4) 0.65649(13) 0.0321(4) Uani d . 1
H H5' 0.7589 -0.3876 0.7160 0.040(6) Uiso calc R 1
C C6' 0.72658(14) -0.1931(4) 0.58621(13) 0.0294(4) Uani d . 1
H H6' 0.6762 -0.0754 0.5973 0.035(5) Uiso calc R 1

loop_
_atom_site_aniso_label
_atom_site_aniso_U_11
_atom_site_aniso_U_22
_atom_site_aniso_U_33
_atom_site_aniso_U_12
_atom_site_aniso_U_13
_atom_site_aniso_U_23
O1 0.0385(7) 0.0299(7) 0.0311(7) 0.0080(6) 0.0150(6) 0.0017(6)
N1 0.0367(9) 0.0417(10) 0.0366(9) 0.0088(8) 0.0169(8) 0.0052(8)
N2 0.0281(7) 0.0247(8) 0.0211(7) -0.0004(6) 0.0076(6) 0.0007(6)
C1 0.0263(9) 0.0285(9) 0.0246(9) -0.0018(8) 0.0075(7) 0.0039(7)
C2 0.0223(8) 0.0226(8) 0.0251(9) -0.0012(7) 0.0061(7) -0.0014(7)
C3 0.0229(8) 0.0219(8) 0.0265(9) -0.0040(7) 0.0050(7) -0.0016(7)
C4 0.0331(10) 0.0282(10) 0.0288(10) 0.0026(8) 0.0097(8) 0.0050(8)
C5 0.0257(9) 0.0264(9) 0.0253(9) -0.0030(7) 0.0081(7) -0.0017(7)
C1' 0.0241(9) 0.0210(8) 0.0232(8) -0.0040(7) 0.0034(7) 0.0008(7)
C2' 0.0277(9) 0.0272(9) 0.0249(9) -0.0023(7) 0.0082(8) -0.0012(7)
C3' 0.0272(9) 0.0267(9) 0.0331(10) 0.0020(8) 0.0072(8) -0.0010(8)
C4' 0.0302(9) 0.0255(9) 0.0302(10) 0.0001(8) 0.0032(8) 0.0054(8)
C5' 0.0365(10) 0.0348(10) 0.0257(9) -0.0005(8) 0.0107(8) 0.0051(8)
C6' 0.0310(10) 0.0279(9) 0.0301(10) 0.0015(8) 0.0106(8) 0.0002(8)

loop_
_atom_type_symbol
_atom_type_description
_atom_type_scat_dispersion_real
_atom_type_scat_dispersion_imag
_atom_type_scat_source
C C 0.0033 0.0016 'International Tables Vol C Tables 4.2.6.8 and 6.1.1.4'
H H 0.0000 0.0000 'International Tables Vol C Tables 4.2.6.8 and 6.1.1.4'
N N 0.0061 0.0033 'International Tables Vol C Tables 4.2.6.8 and 6.1.1.4'
O O 0.0106 0.0060 'International Tables Vol C Tables 4.2.6.8 and 6.1.1.4'

loop_
_geom_angle_atom_site_label_1
_geom_angle_atom_site_label_2
_geom_angle_atom_site_label_3
_geom_angle
C5 N2 C1' 125.67(15)
C5 N2 H2 117.2
C1' N2 H2 117.2
N1 C1 C2 178.10(19)
C5 C2 C1 117.11(15)
C5 C2 C3 123.44(15)
C1 C2 C3 119.38(15)
O1 C3 C2 120.19(15)
O1 C3 C4 121.00(15)
C2 C3 C4 118.80(15)
C3 C4 H4A 109.5
C3 C4 H4B 109.5
H4A C4 H4B 109.5
C3 C4 H4C 109.5
H4A C4 H4C 109.5
H4B C4 H4C 109.5
N2 C5 C2 125.18(16)
N2 C5 H5 117.4
C2 C5 H5 117.4
C2' C1' C6' 120.09(16)
C2' C1' N2 117.65(15)
C6' C1' N2 122.25(15)
C1' C2' C3' 119.78(16)
C1' C2' H2' 120.1
C3' C2' H2' 120.1
C2' C3' C4' 120.55(17)
C2' C3' H3' 119.7
C4' C3' H3' 119.7
C5' C4' C3' 119.42(17)
C5' C4' H4' 120.3
C3' C4' H4' 120.3
C6' C5' C4' 121.03(17)
C6' C5' H5' 119.5
C4' C5' H5' 119.5
C5' C6' C1' 119.13(17)
C5' C6' H6' 120.4
C1' C6' H6' 120.4

loop_
_geom_bond_atom_site_label_1
_geom_bond_atom_site_label_2
_geom_bond_distance
O1 C3 1.240(2)
N1 C1 1.146(2)
N2 C5 1.323(2)
N2 C1' 1.422(2)
N2 H2 0.8800
C1 C2 1.430(2)
C2 C5 1.387(2)
C2 C3 1.451(2)
C3 C4 1.501(2)
C4 H4A 0.9800
C4 H4B 0.9800
C4 H4C 0.9800
C5 H5 0.9500
C1' C2' 1.385(2)
C1' C6' 1.393(2)
C2' C3' 1.385(2)
C2' H2' 0.9500
C3' C4' 1.383(3)
C3' H3' 0.9500
C4' C5' 1.377(3)
C4' H4' 0.9500
C5' C6' 1.388(2)
C5' H5' 0.9500
C6' H6' 0.9500

loop_
_geom_hbond_atom_site_label_D
_geom_hbond_atom_site_label_H
_geom_hbond_atom_site_label_A
_geom_hbond_site_symmetry_A
_geom_hbond_distance_DH
_geom_hbond_distance_HA
_geom_hbond_distance_DA
_geom_hbond_angle_DHA
_geom_hbond_publ_flag
N2 H2 O1 . 0.88 2.04 2.6998(18) 130.7 n
C2' H2' O1 2_645 0.95 2.40 3.302(2) 159.1 n
C4 H4A O1 1_565 0.98 2.57 3.545(2) 170.9 n
C5 H5 N1 3_666 0.95 2.43 3.365(2) 167.2 n

loop_
_geom_torsion_atom_site_label_1
_geom_torsion_atom_site_label_2
_geom_torsion_atom_site_label_3
_geom_torsion_atom_site_label_4
_geom_torsion
C5 C2 C3 O1 1.3(3)
C1 C2 C3 O1 178.42(16)
C5 C2 C3 C4 -177.99(16)
C1 C2 C3 C4 -0.9(2)
C1' N2 C5 C2 178.55(16)
C1 C2 C5 N2 -177.92(16)
C3 C2 C5 N2 -0.8(3)
C5 N2 C1' C2' -179.24(16)
C5 N2 C1' C6' 1.7(3)
C6' C1' C2' C3' -0.2(2)
N2 C1' C2' C3' -179.24(15)
C1' C2' C3' C4' -0.1(3)
C2' C3' C4' C5' 0.3(3)
C3' C4' C5' C6' -0.2(3)
C4' C5' C6' C1' -0.1(3)
C2' C1' C6' C5' 0.3(3)
N2 C1' C6' C5' 179.31(16)

loop_
_cod_related_entry_id
_cod_related_entry_database
_cod_related_entry_code
1 ChemSpider 19499129
